data_7243620
loop_
_publ_author_name
'Xiang, Shiqun'
'Fan, Weibin'
'Zhang, Wei'
'Li, Yinghua'
'Guo, Shiwei'
'Huang, Deguang'

_publ_section_title
;
 Aqueous CO2 fixation: construction of pyridine skeletons in cooperation
 with ammonium cations
;
_journal_issue 20
_journal_name_full 'Green Chemistry'
_journal_page_first 7950
_journal_page_last 7955
_journal_paper_doi 10.1039/D1GC02303A
_journal_volume 23
_journal_year 2021
_chemical_formula_moiety 'C19 H11 Cl2 N'
_chemical_formula_sum 'C19 H11 Cl2 N'
_chemical_formula_weight 324.19
_space_group_crystal_system triclinic
_space_group_IT_number 2
_space_group_name_Hall '-P 1'
_space_group_name_H-M_alt 'P -1'
_atom_sites_solution_hydrogens geom
_audit_creation_method SHELXL-2018/3
_audit_update_record
;
2021-09-10 deposited with the CCDC.	2021-09-13 downloaded from the CCDC.
;
_cell_angle_alpha 87.021(4)
_cell_angle_beta 75.797(4)
_cell_angle_gamma 68.795(5)
_cell_formula_units_Z 2
_cell_length_a 7.1916(3)
_cell_length_b 8.2658(4)
_cell_length_c 13.5299(5)
_cell_measurement_reflns_used 5888
_cell_measurement_temperature 150(2)
_cell_measurement_theta_max 72.3740
_cell_measurement_theta_min 5.7070
_cell_volume 726.30(6)
_computing_cell_refinement 'CrysAlisPro 1.171.40.68a (Rigaku OD, 2019)'
_computing_data_collection 'CrysAlisPro 1.171.40.68a (Rigaku OD, 2019)'
_computing_data_reduction 'CrysAlisPro 1.171.40.68a (Rigaku OD, 2019)'
_computing_structure_refinement 'SHELXL-2018/3 (Sheldrick, 2018)'
_diffrn_ambient_temperature 150(2)
_diffrn_detector_area_resol_mean 10.5594
_diffrn_measured_fraction_theta_full 0.997
_diffrn_measured_fraction_theta_max 0.994
_diffrn_measurement_device_type 'SuperNova, Dual, Cu at home/near, Atlas'
_diffrn_measurement_method '\w scans'
_diffrn_radiation_type CuK\a
_diffrn_radiation_wavelength 1.54184
_diffrn_reflns_av_R_equivalents 0.0432
_diffrn_reflns_av_unetI/netI 0.0264
_diffrn_reflns_Laue_measured_fraction_full 0.997
_diffrn_reflns_Laue_measured_fraction_max 0.994
_diffrn_reflns_limit_h_max 8
_diffrn_reflns_limit_h_min -8
_diffrn_reflns_limit_k_max 10
_diffrn_reflns_limit_k_min -10
_diffrn_reflns_limit_l_max 16
_diffrn_reflns_limit_l_min -16
_diffrn_reflns_number 13120
_diffrn_reflns_point_group_measured_fraction_full 0.997
_diffrn_reflns_point_group_measured_fraction_max 0.994
_diffrn_reflns_theta_full 67.684
_diffrn_reflns_theta_max 69.975
_diffrn_reflns_theta_min 5.746
_diffrn_source 'micro-focus sealed X-ray tube'
_exptl_absorpt_coefficient_mu 3.957
_exptl_absorpt_correction_T_max 1.00000
_exptl_absorpt_correction_T_min 0.57804
_exptl_absorpt_correction_type multi-scan
_exptl_absorpt_process_details
; 
CrysAlisPro 1.171.40.68a (Rigaku Oxford Diffraction, 2019) 
Empirical absorption correction using spherical harmonics, 
 implemented in SCALE3 ABSPACK scaling algorithm. 
;
_exptl_crystal_colour colourless
_exptl_crystal_density_diffrn 1.482
_exptl_crystal_description prism
_exptl_crystal_F_000 332
_exptl_crystal_size_max 0.240
_exptl_crystal_size_mid 0.160
_exptl_crystal_size_min 0.080
_refine_diff_density_max 0.426
_refine_diff_density_min -0.349
_refine_diff_density_rms 0.067
_refine_ls_extinction_method none
_refine_ls_goodness_of_fit_ref 1.087
_refine_ls_hydrogen_treatment constr
_refine_ls_matrix_type full
_refine_ls_number_parameters 199
_refine_ls_number_reflns 2737
_refine_ls_number_restraints 0
_refine_ls_restrained_S_all 1.087
_refine_ls_R_factor_all 0.0496
_refine_ls_R_factor_gt 0.0432
_refine_ls_shift/su_max 0.000
_refine_ls_shift/su_mean 0.000
_refine_ls_structure_factor_coef Fsqd
_refine_ls_weighting_details 'w=1/[\s^2^(Fo^2^)+(0.0866P)^2^+0.1697P] where P=(Fo^2^+2Fc^2^)/3'
_refine_ls_weighting_scheme calc
_refine_ls_wR_factor_gt 0.1269
_refine_ls_wR_factor_ref 0.1327
_reflns_Friedel_coverage 0.000
_reflns_number_gt 2419
_reflns_number_total 2737
_reflns_threshold_expression 'I > 2\s(I)'
_cod_data_source_file d1gc02303a2.cif
_cod_data_source_block Compound2k
_cod_depositor_comments 'Adding full bibliography for 7243618--7243621.cif.'
_cod_original_cell_volume 726.29(6)
_cod_database_code 7243620
_shelx_shelxl_version_number 2018/3
_shelx_space_group_comment
; 
The symmetry employed for this shelxl refinement is uniquely defined 
by the following loop, which should always be used as a source of 
symmetry information in preference to the above space-group names. 
They are only intended as comments. 
;
_shelx_estimated_absorpt_t_min 0.450
_shelx_estimated_absorpt_t_max 0.743

loop_
_space_group_symop_operation_xyz
'x, y, z'
'-x, -y, -z'

loop_
_atom_site_label
_atom_site_type_symbol
_atom_site_fract_x
_atom_site_fract_y
_atom_site_fract_z
_atom_site_U_iso_or_equiv
_atom_site_adp_type
_atom_site_occupancy
_atom_site_site_symmetry_order
_atom_site_calc_flag
_atom_site_refinement_flags_posn
_atom_site_refinement_flags_adp
_atom_site_refinement_flags_occupancy
_atom_site_disorder_assembly
_atom_site_disorder_group
Cl1 Cl 0.81474(10) 0.28931(7) -0.08412(4) 0.0517(2) Uani 1 1 d . . . . .
Cl2 Cl 0.57006(8) 0.98796(6) 0.86648(4) 0.0432(2) Uani 1 1 d . . . . .
N1 N 0.7457(2) 0.5737(2) 0.40144(12) 0.0289(4) Uani 1 1 d . . . . .
C1 C 0.7877(3) 0.4295(2) 0.34523(15) 0.0283(4) Uani 1 1 d . . . . .
C2 C 0.7947(3) 0.4227(2) 0.23645(15) 0.0301(4) Uani 1 1 d . . . . .
C3 C 0.7585(3) 0.5540(3) 0.16729(16) 0.0360(4) Uani 1 1 d . . . . .
H3 H 0.729662 0.670610 0.187593 0.043 Uiso 1 1 calc R U . . .
C4 C 0.7651(3) 0.5125(3) 0.06846(17) 0.0412(5) Uani 1 1 d . . . . .
H4 H 0.739640 0.600493 0.020191 0.049 Uiso 1 1 calc R U . . .
C5 C 0.8097(3) 0.3397(3) 0.04031(16) 0.0387(5) Uani 1 1 d . . . . .
C6 C 0.8486(3) 0.2071(3) 0.10735(15) 0.0343(4) Uani 1 1 d . . . . .
H6 H 0.880351 0.090391 0.086171 0.041 Uiso 1 1 calc R U . . .
C7 C 0.8400(3) 0.2494(2) 0.20672(15) 0.0302(4) Uani 1 1 d . . . . .
C8 C 0.8672(3) 0.1344(2) 0.29603(15) 0.0322(4) Uani 1 1 d . . . . .
H8A H 1.008217 0.046502 0.283408 0.039 Uiso 1 1 calc R U . . .
H8B H 0.767014 0.074624 0.310826 0.039 Uiso 1 1 calc R U . . .
C9 C 0.8278(3) 0.2609(2) 0.38199(15) 0.0296(4) Uani 1 1 d . . . . .
C10 C 0.8241(3) 0.2351(2) 0.48438(15) 0.0315(4) Uani 1 1 d . . . . .
H10 H 0.848723 0.123373 0.511994 0.038 Uiso 1 1 calc R U . . .
C11 C 0.7825(3) 0.3809(2) 0.54453(15) 0.0290(4) Uani 1 1 d . . . . .
C12 C 0.7690(3) 0.3990(2) 0.65648(15) 0.0320(4) Uani 1 1 d . . . . .
H12A H 0.902192 0.332332 0.672834 0.038 Uiso 1 1 calc R U . . .
H12B H 0.661319 0.359402 0.698769 0.038 Uiso 1 1 calc R U . . .
C13 C 0.7133(3) 0.5919(2) 0.67230(15) 0.0295(4) Uani 1 1 d . . . . .
C14 C 0.6740(3) 0.6876(2) 0.76147(15) 0.0317(4) Uani 1 1 d . . . . .
H14 H 0.681572 0.632675 0.824576 0.038 Uiso 1 1 calc R U . . .
C15 C 0.6233(3) 0.8658(3) 0.75538(15) 0.0323(4) Uani 1 1 d . . . . .
C16 C 0.6150(3) 0.9498(2) 0.66381(16) 0.0333(4) Uani 1 1 d . . . . .
H16 H 0.580542 1.072105 0.662295 0.040 Uiso 1 1 calc R U . . .
C17 C 0.6577(3) 0.8528(2) 0.57439(15) 0.0313(4) Uani 1 1 d . . . . .
H17 H 0.655504 0.907363 0.510932 0.038 Uiso 1 1 calc R U . . .
C18 C 0.7037(3) 0.6742(2) 0.57974(14) 0.0277(4) Uani 1 1 d . . . . .
C19 C 0.7458(3) 0.5432(2) 0.49998(15) 0.0281(4) Uani 1 1 d . . . . .

loop_
_atom_site_aniso_label
_atom_site_aniso_U_11
_atom_site_aniso_U_22
_atom_site_aniso_U_33
_atom_site_aniso_U_23
_atom_site_aniso_U_13
_atom_site_aniso_U_12
Cl1 0.0724(4) 0.0479(3) 0.0390(3) -0.0076(2) -0.0222(3) -0.0195(3)
Cl2 0.0515(3) 0.0386(3) 0.0383(3) -0.0138(2) -0.0095(2) -0.0136(2)
N1 0.0257(8) 0.0274(8) 0.0333(8) -0.0062(6) -0.0067(6) -0.0083(6)
C1 0.0216(8) 0.0299(9) 0.0340(9) -0.0065(7) -0.0061(7) -0.0092(7)
C2 0.0240(9) 0.0311(9) 0.0354(10) -0.0082(8) -0.0067(7) -0.0091(7)
C3 0.0379(10) 0.0303(9) 0.0376(10) -0.0057(8) -0.0099(8) -0.0084(8)
C4 0.0477(12) 0.0364(11) 0.0378(11) -0.0029(8) -0.0136(9) -0.0106(9)
C5 0.0381(11) 0.0435(11) 0.0342(10) -0.0099(9) -0.0098(9) -0.0124(9)
C6 0.0304(10) 0.0344(10) 0.0382(10) -0.0104(8) -0.0064(8) -0.0113(8)
C7 0.0236(9) 0.0320(9) 0.0354(10) -0.0077(8) -0.0064(7) -0.0100(7)
C8 0.0305(9) 0.0302(9) 0.0372(10) -0.0079(8) -0.0064(8) -0.0123(7)
C9 0.0231(8) 0.0295(9) 0.0365(10) -0.0072(7) -0.0047(7) -0.0102(7)
C10 0.0292(9) 0.0284(9) 0.0371(10) -0.0033(8) -0.0060(8) -0.0111(7)
C11 0.0235(9) 0.0301(9) 0.0331(10) -0.0044(7) -0.0044(7) -0.0101(7)
C12 0.0333(10) 0.0284(9) 0.0332(9) -0.0034(7) -0.0051(8) -0.0111(7)
C13 0.0238(9) 0.0304(9) 0.0342(9) -0.0049(7) -0.0058(7) -0.0098(7)
C14 0.0292(9) 0.0329(10) 0.0321(9) -0.0038(8) -0.0062(8) -0.0103(8)
C15 0.0278(9) 0.0342(10) 0.0357(10) -0.0099(8) -0.0061(8) -0.0114(7)
C16 0.0308(10) 0.0278(9) 0.0412(11) -0.0067(8) -0.0090(8) -0.0094(7)
C17 0.0290(9) 0.0294(9) 0.0357(10) -0.0044(8) -0.0079(8) -0.0102(7)
C18 0.0218(8) 0.0288(9) 0.0329(9) -0.0040(7) -0.0072(7) -0.0084(7)
C19 0.0217(9) 0.0266(9) 0.0361(10) -0.0040(7) -0.0056(7) -0.0092(7)

loop_
_atom_type_symbol
_atom_type_description
_atom_type_scat_dispersion_real
_atom_type_scat_dispersion_imag
_atom_type_scat_source
C C 0.0181 0.0091 'International Tables Vol C Tables 4.2.6.8 and 6.1.1.4'
H H 0.0000 0.0000 'International Tables Vol C Tables 4.2.6.8 and 6.1.1.4'
Cl Cl 0.3639 0.7018 'International Tables Vol C Tables 4.2.6.8 and 6.1.1.4'
N N 0.0311 0.0180 'International Tables Vol C Tables 4.2.6.8 and 6.1.1.4'

loop_
_geom_angle_atom_site_label_1
_geom_angle_atom_site_label_2
_geom_angle_atom_site_label_3
_geom_angle
_geom_angle_site_symmetry_1
_geom_angle_site_symmetry_3
_geom_angle_publ_flag
C19 N1 C1 113.26(16) . . ?
N1 C1 C9 125.54(18) . . ?
N1 C1 C2 125.67(17) . . ?
C9 C1 C2 108.78(16) . . ?
C3 C2 C7 120.85(18) . . ?
C3 C2 C1 130.85(17) . . ?
C7 C2 C1 108.25(17) . . ?
C4 C3 C2 119.04(18) . . ?
C4 C3 H3 120.5 . . ?
C2 C3 H3 120.5 . . ?
C3 C4 C5 119.3(2) . . ?
C3 C4 H4 120.3 . . ?
C5 C4 H4 120.3 . . ?
C6 C5 C4 122.56(19) . . ?
C6 C5 Cl1 118.54(16) . . ?
C4 C5 Cl1 118.90(17) . . ?
C5 C6 C7 117.97(18) . . ?
C5 C6 H6 121.0 . . ?
C7 C6 H6 121.0 . . ?
C6 C7 C2 120.23(19) . . ?
C6 C7 C8 129.47(17) . . ?
C2 C7 C8 110.27(16) . . ?
C7 C8 C9 102.91(15) . . ?
C7 C8 H8A 111.2 . . ?
C9 C8 H8A 111.2 . . ?
C7 C8 H8B 111.2 . . ?
C9 C8 H8B 111.2 . . ?
H8A C8 H8B 109.1 . . ?
C10 C9 C1 119.42(18) . . ?
C10 C9 C8 130.81(18) . . ?
C1 C9 C8 109.76(17) . . ?
C9 C10 C11 116.60(18) . . ?
C9 C10 H10 121.7 . . ?
C11 C10 H10 121.7 . . ?
C10 C11 C19 119.36(18) . . ?
C10 C11 C12 130.38(18) . . ?
C19 C11 C12 110.26(16) . . ?
C11 C12 C13 102.62(15) . . ?
C11 C12 H12A 111.2 . . ?
C13 C12 H12A 111.2 . . ?
C11 C12 H12B 111.2 . . ?
C13 C12 H12B 111.2 . . ?
H12A C12 H12B 109.2 . . ?
C14 C13 C18 120.47(17) . . ?
C14 C13 C12 129.34(18) . . ?
C18 C13 C12 110.19(16) . . ?
C15 C14 C13 117.85(19) . . ?
C15 C14 H14 121.1 . . ?
C13 C14 H14 121.1 . . ?
C14 C15 C16 122.54(18) . . ?
C14 C15 Cl2 118.50(16) . . ?
C16 C15 Cl2 118.96(15) . . ?
C15 C16 C17 119.30(18) . . ?
C15 C16 H16 120.3 . . ?
C17 C16 H16 120.3 . . ?
C18 C17 C16 118.81(18) . . ?
C18 C17 H17 120.6 . . ?
C16 C17 H17 120.6 . . ?
C17 C18 C13 121.00(18) . . ?
C17 C18 C19 130.42(18) . . ?
C13 C18 C19 108.58(16) . . ?
N1 C19 C11 125.81(17) . . ?
N1 C19 C18 125.87(17) . . ?
C11 C19 C18 108.32(17) . . ?

loop_
_geom_bond_atom_site_label_1
_geom_bond_atom_site_label_2
_geom_bond_distance
_geom_bond_site_symmetry_2
_geom_bond_publ_flag
Cl1 C5 1.744(2) . ?
Cl2 C15 1.739(2) . ?
N1 C19 1.344(2) . ?
N1 C1 1.346(2) . ?
C1 C9 1.407(3) . ?
C1 C2 1.464(3) . ?
C2 C3 1.390(3) . ?
C2 C7 1.406(3) . ?
C3 C4 1.383(3) . ?
C3 H3 0.9500 . ?
C4 C5 1.398(3) . ?
C4 H4 0.9500 . ?
C5 C6 1.379(3) . ?
C6 C7 1.388(3) . ?
C6 H6 0.9500 . ?
C7 C8 1.505(3) . ?
C8 C9 1.509(3) . ?
C8 H8A 0.9900 . ?
C8 H8B 0.9900 . ?
C9 C10 1.386(3) . ?
C10 C11 1.388(3) . ?
C10 H10 0.9500 . ?
C11 C19 1.403(3) . ?
C11 C12 1.506(3) . ?
C12 C13 1.510(2) . ?
C12 H12A 0.9900 . ?
C12 H12B 0.9900 . ?
C13 C14 1.390(3) . ?
C13 C18 1.398(3) . ?
C14 C15 1.387(3) . ?
C14 H14 0.9500 . ?
C15 C16 1.392(3) . ?
C16 C17 1.394(3) . ?
C16 H16 0.9500 . ?
C17 C18 1.393(3) . ?
C17 H17 0.9500 . ?
C18 C19 1.467(3) . ?

loop_
_geom_torsion_atom_site_label_1
_geom_torsion_atom_site_label_2
_geom_torsion_atom_site_label_3
_geom_torsion_atom_site_label_4
_geom_torsion
_geom_torsion_site_symmetry_1
_geom_torsion_site_symmetry_2
_geom_torsion_site_symmetry_3
_geom_torsion_site_symmetry_4
_geom_torsion_publ_flag
C19 N1 C1 C9 0.3(2) . . . . ?
C19 N1 C1 C2 178.82(16) . . . . ?
N1 C1 C2 C3 -1.3(3) . . . . ?
C9 C1 C2 C3 177.37(19) . . . . ?
N1 C1 C2 C7 -178.97(16) . . . . ?
C9 C1 C2 C7 -0.2(2) . . . . ?
C7 C2 C3 C4 0.8(3) . . . . ?
C1 C2 C3 C4 -176.60(19) . . . . ?
C2 C3 C4 C5 -0.5(3) . . . . ?
C3 C4 C5 C6 -0.3(3) . . . . ?
C3 C4 C5 Cl1 179.30(16) . . . . ?
C4 C5 C6 C7 0.9(3) . . . . ?
Cl1 C5 C6 C7 -178.72(14) . . . . ?
C5 C6 C7 C2 -0.6(3) . . . . ?
C5 C6 C7 C8 177.45(18) . . . . ?
C3 C2 C7 C6 -0.2(3) . . . . ?
C1 C2 C7 C6 177.73(15) . . . . ?
C3 C2 C7 C8 -178.60(16) . . . . ?
C1 C2 C7 C8 -0.7(2) . . . . ?
C6 C7 C8 C9 -176.95(17) . . . . ?
C2 C7 C8 C9 1.28(19) . . . . ?
N1 C1 C9 C10 0.4(3) . . . . ?
C2 C1 C9 C10 -178.30(16) . . . . ?
N1 C1 C9 C8 179.81(16) . . . . ?
C2 C1 C9 C8 1.1(2) . . . . ?
C7 C8 C9 C10 177.87(18) . . . . ?
C7 C8 C9 C1 -1.43(19) . . . . ?
C1 C9 C10 C11 -0.8(3) . . . . ?
C8 C9 C10 C11 179.99(17) . . . . ?
C9 C10 C11 C19 0.4(3) . . . . ?
C9 C10 C11 C12 -179.34(18) . . . . ?
C10 C11 C12 C13 -178.45(18) . . . . ?
C19 C11 C12 C13 1.75(19) . . . . ?
C11 C12 C13 C14 177.91(18) . . . . ?
C11 C12 C13 C18 -2.05(19) . . . . ?
C18 C13 C14 C15 0.7(3) . . . . ?
C12 C13 C14 C15 -179.26(17) . . . . ?
C13 C14 C15 C16 -1.4(3) . . . . ?
C13 C14 C15 Cl2 179.12(13) . . . . ?
C14 C15 C16 C17 0.4(3) . . . . ?
Cl2 C15 C16 C17 179.91(14) . . . . ?
C15 C16 C17 C18 1.2(3) . . . . ?
C16 C17 C18 C13 -1.9(3) . . . . ?
C16 C17 C18 C19 177.18(17) . . . . ?
C14 C13 C18 C17 0.9(3) . . . . ?
C12 C13 C18 C17 -179.11(16) . . . . ?
C14 C13 C18 C19 -178.34(15) . . . . ?
C12 C13 C18 C19 1.6(2) . . . . ?
C1 N1 C19 C11 -0.7(3) . . . . ?
C1 N1 C19 C18 -179.48(15) . . . . ?
C10 C11 C19 N1 0.3(3) . . . . ?
C12 C11 C19 N1 -179.85(16) . . . . ?
C10 C11 C19 C18 179.30(15) . . . . ?
C12 C11 C19 C18 -0.9(2) . . . . ?
C17 C18 C19 N1 -0.7(3) . . . . ?
C13 C18 C19 N1 178.50(16) . . . . ?
C17 C18 C19 C11 -179.64(18) . . . . ?
C13 C18 C19 C11 -0.5(2) . . . . ?
